data_7113356
loop_
_publ_author_name
'Hirata, Kenji'
'Suzuki, Toshiaki'
'Noya, Ai'
'Takei, Izuru'
'Hidai, Masanobu'

_publ_section_title
;
 Syntheses and structures of mono-, di- and tetranuclear rhodium or
 iridium complexes of thiacalix[4]arene derivatives.
;
_journal_issue 29
_journal_name_full 'Chemical communications (Cambridge, England)'
_journal_page_first 3718
_journal_page_last 3720
_journal_paper_doi 10.1039/b502999f
_journal_year 2005
_chemical_formula_moiety 'C60 H74 Ir2 S8 '
_chemical_formula_sum 'C60 H74 Ir2 S8'
_chemical_formula_weight 1436.16
_space_group_IT_number 2
_symmetry_cell_setting triclinic
_symmetry_Int_Tables_number 2
_symmetry_space_group_name_Hall '-P 1'
_symmetry_space_group_name_H-M 'P -1'
_audit_creation_date 2005-05-11
_audit_creation_method 'by CrystalStructure v3.5.1'
_cell_angle_alpha 67.486(12)
_cell_angle_beta 65.784(13)
_cell_angle_gamma 81.55(2)
_cell_formula_units_Z 1
_cell_length_a 11.019(4)
_cell_length_b 12.333(5)
_cell_length_c 13.359(4)
_cell_measurement_reflns_used 4863
_cell_measurement_temperature 293.1
_cell_measurement_theta_max 27.5
_cell_measurement_theta_min 3.2
_cell_volume 1529.4(10)
_computing_cell_refinement CrystalClear
_computing_data_collection CrystalClear
_computing_data_reduction CrystalStructure
_computing_publication_material 'CrystalStructure Ver. 3.5.1'
_computing_structure_refinement SHELXL
_computing_structure_solution SIR92
_diffrn_detector_area_resol_mean 7.31
_diffrn_measured_fraction_theta_full 0.9335
_diffrn_measured_fraction_theta_max 0.9335
_diffrn_measurement_device_type 'Rigaku Mercury'
_diffrn_measurement_method \w
_diffrn_radiation_type 'Mo K\a'
_diffrn_radiation_wavelength 0.7107
_diffrn_reflns_av_R_equivalents 0.043
_diffrn_reflns_limit_h_max 14
_diffrn_reflns_limit_h_min -9
_diffrn_reflns_limit_k_max 16
_diffrn_reflns_limit_k_min -16
_diffrn_reflns_limit_l_max 17
_diffrn_reflns_limit_l_min -15
_diffrn_reflns_number 340
_diffrn_reflns_theta_full 27.48
_diffrn_reflns_theta_max 27.48
_exptl_absorpt_coefficient_mu 4.667
_exptl_absorpt_correction_T_max 0.792
_exptl_absorpt_correction_T_min 0.360
_exptl_absorpt_correction_type multi-scan
_exptl_absorpt_process_details 'Jacobson, R. (1998) Private communication'
_exptl_crystal_colour orange
_exptl_crystal_density_diffrn 1.559
_exptl_crystal_density_method 'not measured'
_exptl_crystal_description prism
_exptl_crystal_F_000 716.00
_exptl_crystal_size_max 0.50
_exptl_crystal_size_mid 0.30
_exptl_crystal_size_min 0.05
_refine_diff_density_max 2.05
_refine_diff_density_min -1.66
_refine_ls_extinction_method none
_refine_ls_goodness_of_fit_ref 1.102
_refine_ls_hydrogen_treatment mixed
_refine_ls_number_parameters 328
_refine_ls_number_reflns 6581
_refine_ls_R_factor_gt 0.0490
_refine_ls_shift/su_max 0.0010
_refine_ls_structure_factor_coef Fsqd
_refine_ls_weighting_details 'w = 1/[\s^2^(Fo^2^)+(0.0590P)^2^+5.8609P] where P=(Fo^2^+2Fc^2^)/3'
_refine_ls_weighting_scheme calc
_refine_ls_wR_factor_ref 0.1290
_reflns_number_gt 5625
_reflns_number_total 6582
_reflns_threshold_expression F^2^>2.0\s(F^2^)
_cod_data_source_file b502999f.txt
_cod_data_source_block trial12
_cod_original_cell_volume 1529.4(9)
_cod_original_sg_symbol_H-M 'P -1 '
_cod_original_formula_sum 'C60 H74 Ir2 S8 '
_cod_database_code 7113356

loop_
_symmetry_equiv_pos_as_xyz
x,y,z
-x,-y,-z

loop_
_atom_site_label
_atom_site_type_symbol
_atom_site_fract_x
_atom_site_fract_y
_atom_site_fract_z
_atom_site_U_iso_or_equiv
_atom_site_adp_type
_atom_site_occupancy
_atom_site_symmetry_multiplicity
_atom_site_calc_flag
Ir1 Ir 0.18683(2) 0.23273(2) 0.95867(2) 0.02973(10) Uani 1.00 1 d
S1 S 0.2112(2) 0.3989(2) 0.9936(1) 0.0404(4) Uani 1.00 1 d
S2 S 0.0176(2) 0.17755(13) 1.14097(13) 0.0274(3) Uani 1.00 1 d
S3 S 0.0289(2) 0.3337(2) 0.8809(1) 0.0366(4) Uani 1.00 1 d
S4 S 0.2483(2) 0.5485(2) 1.1427(1) 0.0335(3) Uani 1.00 1 d
C1 C 0.1250(6) 0.3626(5) 1.1448(5) 0.0257(11) Uani 1.00 1 d
C2 C 0.1346(6) 0.4300(5) 1.2063(5) 0.0282(12) Uani 1.00 1 d
C3 C 0.0648(7) 0.3966(7) 1.3268(6) 0.038(2) Uani 1.00 1 d
C4 C -0.0136(8) 0.2950(8) 1.3941(6) 0.047(2) Uani 1.00 1 d
C5 C -0.0250(8) 0.2276(6) 1.3357(6) 0.038(2) Uani 1.00 1 d
C6 C 0.0412(6) 0.2643(5) 1.2135(5) 0.0284(12) Uani 1.00 1 d
C7 C -0.083(1) 0.257(1) 1.5277(8) 0.098(5) Uani 1.00 1 d
C8 C -0.015(2) 0.285(3) 1.5820(11) 0.182(11) Uani 1.00 1 d
C9 C -0.192(3) 0.381(3) 1.538(2) 0.23(2) Uani 1.00 1 d
C10 C -0.205(2) 0.187(2) 1.5785(10) 0.137(8) Uani 1.00 1 d
C11 C -0.1190(6) 0.3122(5) 1.0031(5) 0.0274(12) Uani 1.00 1 d
C12 C -0.1285(6) 0.2418(5) 1.1172(5) 0.0266(11) Uani 1.00 1 d
C13 C -0.2496(7) 0.2165(6) 1.2137(6) 0.035(1) Uani 1.00 1 d
C14 C -0.3682(7) 0.2642(7) 1.2042(6) 0.037(1) Uani 1.00 1 d
C15 C -0.3594(7) 0.3382(6) 1.0911(6) 0.034(1) Uani 1.00 1 d
C16 C -0.2397(6) 0.3614(5) 0.9948(5) 0.0284(12) Uani 1.00 1 d
C17 C -0.5025(8) 0.2426(10) 1.3107(7) 0.060(2) Uani 1.00 1 d
C18 C -0.4907(12) 0.164(2) 1.4243(9) 0.113(6) Uani 1.00 1 d
C19 C -0.545(1) 0.367(1) 1.3277(13) 0.113(6) Uani 1.00 1 d
C20 C -0.6088(11) 0.211(2) 1.2838(13) 0.129(7) Uani 1.00 1 d
C21 C 0.3545(7) 0.2253(7) 0.8006(6) 0.042(2) Uani 1.00 1 d
C22 C 0.4053(7) 0.2074(7) 0.8904(7) 0.044(2) Uani 1.00 1 d
C23 C 0.3428(7) 0.1066(7) 0.9880(7) 0.041(2) Uani 1.00 1 d
C24 C 0.2575(8) 0.0557(7) 0.9558(7) 0.045(2) Uani 1.00 1 d
C25 C 0.2670(7) 0.1278(7) 0.8431(7) 0.041(2) Uani 1.00 1 d
C26 C 0.3998(12) 0.3213(11) 0.6806(8) 0.083(4) Uani 1.00 1 d
C27 C 0.5068(9) 0.2831(11) 0.8811(11) 0.071(3) Uani 1.00 1 d
C28 C 0.3645(12) 0.0534(11) 1.1015(9) 0.079(4) Uani 1.00 1 d
C29 C 0.1810(11) -0.0592(8) 1.0320(11) 0.074(3) Uani 1.00 1 d
C30 C 0.2022(11) 0.1069(11) 0.7722(11) 0.074(3) Uani 1.00 1 d
H1 H 0.070(7) 0.444(6) 1.359(6) 0.03(2) Uiso 1.00 1 c
H2 H -0.0770 0.1574 1.3781 0.0458 Uiso 1.00 1 c
H3 H 0.0544 0.2307 1.5885 0.2182 Uiso 1.00 1 c
H4 H 0.0223 0.3622 1.5365 0.2182 Uiso 1.00 1 c
H5 H -0.0747 0.2828 1.6582 0.2182 Uiso 1.00 1 c
H6 H -0.1401 0.4492 1.5102 0.2771 Uiso 1.00 1 c
H7 H -0.2499 0.3654 1.6182 0.2771 Uiso 1.00 1 c
H8 H -0.2429 0.3924 1.4926 0.2771 Uiso 1.00 1 c
H9 H -0.2593 0.1913 1.6536 0.1643 Uiso 1.00 1 c
H10 H -0.2529 0.2173 1.5284 0.1643 Uiso 1.00 1 c
H11 H -0.1830 0.1077 1.5865 0.1643 Uiso 1.00 1 c
H12 H -0.247(7) 0.167(7) 1.291(7) 0.03(2) Uiso 1.00 1 c
H13 H -0.432(9) 0.378(8) 1.090(8) 0.05(2) Uiso 1.00 1 c
H14 H -0.4652 0.0882 1.4218 0.1354 Uiso 1.00 1 c
H15 H -0.4255 0.1959 1.4353 0.1354 Uiso 1.00 1 c
H16 H -0.5741 0.1597 1.4875 0.1354 Uiso 1.00 1 c
H17 H -0.4789 0.3938 1.3413 0.1351 Uiso 1.00 1 c
H18 H -0.6277 0.3582 1.3930 0.1351 Uiso 1.00 1 c
H19 H -0.5548 0.4228 1.2588 0.1351 Uiso 1.00 1 c
H20 H -0.6920 0.2049 1.3475 0.1553 Uiso 1.00 1 c
H21 H -0.6132 0.2702 1.2144 0.1553 Uiso 1.00 1 c
H22 H -0.5886 0.1380 1.2724 0.1553 Uiso 1.00 1 c
H23 H 0.3517 0.3150 0.6381 0.0994 Uiso 1.00 1 c
H24 H 0.4922 0.3136 0.6390 0.0994 Uiso 1.00 1 c
H25 H 0.3840 0.3957 0.6892 0.0994 Uiso 1.00 1 c
H26 H 0.5339 0.3449 0.8066 0.0855 Uiso 1.00 1 c
H27 H 0.4691 0.3151 0.9415 0.0855 Uiso 1.00 1 c
H28 H 0.5817 0.2371 0.8891 0.0855 Uiso 1.00 1 c
H29 H 0.3433 0.1093 1.1391 0.0953 Uiso 1.00 1 c
H30 H 0.4550 0.0315 1.0852 0.0953 Uiso 1.00 1 c
H31 H 0.3089 -0.0140 1.1516 0.0953 Uiso 1.00 1 c
H32 H 0.1924 -0.0897 1.1045 0.0888 Uiso 1.00 1 c
H33 H 0.2134 -0.1138 0.9928 0.0888 Uiso 1.00 1 c
H34 H 0.0891 -0.0460 1.0466 0.0888 Uiso 1.00 1 c
H35 H 0.2331 0.0353 0.7596 0.0882 Uiso 1.00 1 c
H36 H 0.1084 0.1025 0.8136 0.0882 Uiso 1.00 1 c
H37 H 0.2243 0.1698 0.6986 0.0882 Uiso 1.00 1 c

loop_
_atom_site_aniso_label
_atom_site_aniso_U_11
_atom_site_aniso_U_22
_atom_site_aniso_U_33
_atom_site_aniso_U_12
_atom_site_aniso_U_13
_atom_site_aniso_U_23
Ir1 0.0293(2) 0.0300(1) 0.0311(2) -0.00092(9) -0.00787(11) -0.01588(10)
S1 0.0544(11) 0.0318(8) 0.0270(7) -0.0132(7) -0.0003(7) -0.0144(6)
S2 0.0294(8) 0.0230(6) 0.0275(7) -0.0022(5) -0.0092(6) -0.0078(5)
S3 0.0342(9) 0.0413(9) 0.0268(7) 0.0032(7) -0.0084(7) -0.0094(7)
S4 0.0394(9) 0.0359(8) 0.0327(8) -0.0067(7) -0.0207(7) -0.0099(6)
C1 0.029(3) 0.030(3) 0.018(3) 0.001(2) -0.008(2) -0.011(2)
C2 0.031(3) 0.031(3) 0.026(3) -0.002(2) -0.013(3) -0.010(2)
C3 0.042(4) 0.051(4) 0.027(3) -0.010(3) -0.012(3) -0.019(3)
C4 0.050(5) 0.059(5) 0.028(3) -0.016(4) -0.009(3) -0.012(3)
C5 0.044(4) 0.040(4) 0.026(3) -0.010(3) -0.011(3) -0.006(3)
C6 0.031(3) 0.031(3) 0.025(3) -0.001(2) -0.013(3) -0.009(2)
C7 0.104(9) 0.157(13) 0.021(4) -0.076(9) 0.007(5) -0.027(6)
C8 0.16(2) 0.34(3) 0.033(6) -0.08(2) -0.032(8) -0.034(11)
C9 0.21(3) 0.29(4) 0.12(2) -0.04(3) 0.06(2) -0.11(2)
C10 0.14(2) 0.20(2) 0.039(6) -0.11(1) 0.025(7) -0.037(8)
C11 0.031(3) 0.022(3) 0.031(3) -0.005(2) -0.009(3) -0.013(2)
C12 0.029(3) 0.023(3) 0.030(3) -0.001(2) -0.012(3) -0.010(2)
C13 0.039(4) 0.032(3) 0.032(3) -0.004(3) -0.013(3) -0.008(3)
C14 0.026(3) 0.046(4) 0.033(3) -0.003(3) -0.005(3) -0.013(3)
C15 0.027(3) 0.039(4) 0.032(3) -0.004(3) -0.011(3) -0.007(3)
C16 0.035(3) 0.024(3) 0.026(3) -0.009(2) -0.013(3) -0.006(2)
C17 0.029(4) 0.087(7) 0.037(4) -0.007(4) -0.002(3) -0.004(4)
C18 0.058(7) 0.17(2) 0.038(5) 0.018(8) 0.011(5) 0.005(7)
C19 0.086(9) 0.109(11) 0.089(9) 0.036(8) 0.003(7) -0.033(8)
C20 0.036(6) 0.26(2) 0.085(9) -0.053(9) 0.018(6) -0.073(12)
C21 0.034(4) 0.060(5) 0.031(3) 0.003(3) -0.001(3) -0.028(3)
C22 0.030(4) 0.054(4) 0.060(5) 0.007(3) -0.012(3) -0.039(4)
C23 0.026(3) 0.046(4) 0.054(4) 0.011(3) -0.014(3) -0.025(3)
C24 0.036(4) 0.041(4) 0.053(4) 0.004(3) -0.003(3) -0.029(3)
C25 0.034(4) 0.043(4) 0.056(4) 0.005(3) -0.014(3) -0.033(4)
C26 0.081(8) 0.096(9) 0.033(4) 0.003(6) 0.003(5) -0.011(5)
C27 0.034(4) 0.089(8) 0.100(8) -0.012(5) -0.015(5) -0.049(7)
C28 0.087(8) 0.105(9) 0.060(6) 0.046(7) -0.047(6) -0.040(6)
C29 0.070(6) 0.032(4) 0.107(9) 0.000(4) -0.020(6) -0.027(5)
C30 0.069(6) 0.106(9) 0.090(8) 0.011(6) -0.040(6) -0.074(7)

loop_
_atom_type_symbol
_atom_type_description
_atom_type_scat_dispersion_real
_atom_type_scat_dispersion_imag
_atom_type_scat_source
C C 0.003 0.002
;
International Tables for Crystallography
(1992, Vol. C, Tables 4.2.6.8 and 6.1.1.4)
;
H H 0.000 0.000
;
International Tables for Crystallography
(1992, Vol. C, Table 6.1.1.4)
;
Ir Ir -1.444 7.990
;
International Tables for Crystallography
(1992, Vol. C, Tables 4.2.6.8 and 6.1.1.4)
;
S S 0.125 0.123
;
International Tables for Crystallography
(1992, Vol. C, Tables 4.2.6.8 and 6.1.1.4)
;

loop_
_geom_angle_atom_site_label_1
_geom_angle_atom_site_label_2
_geom_angle_atom_site_label_3
_geom_angle
_geom_angle_publ_flag
S1 Ir1 S2 86.22(6) yes
S1 Ir1 S3 89.11(8) yes
S1 Ir1 C21 109.1(3) yes
S1 Ir1 C22 91.3(3) yes
S1 Ir1 C23 109.1(3) yes
S1 Ir1 C24 148.1(3) yes
S1 Ir1 C25 147.2(2) yes
S2 Ir1 S3 87.99(6) yes
S2 Ir1 C21 161.9(2) yes
S2 Ir1 C22 135.1(2) yes
S2 Ir1 C23 102.3(2) yes
S2 Ir1 C24 98.6(2) yes
S2 Ir1 C25 126.2(2) yes
S3 Ir1 C21 101.5(2) yes
S3 Ir1 C22 136.8(2) yes
S3 Ir1 C23 159.4(3) yes
S3 Ir1 C24 122.4(3) yes
S3 Ir1 C25 96.1(2) yes
C21 Ir1 C22 38.5(4) yes
C21 Ir1 C23 64.1(3) yes
C21 Ir1 C24 63.3(3) yes
C21 Ir1 C25 38.1(3) yes
C22 Ir1 C23 37.3(2) yes
C22 Ir1 C24 63.2(3) yes
C22 Ir1 C25 63.2(4) yes
C23 Ir1 C24 39.0(4) yes
C23 Ir1 C25 63.5(4) yes
C24 Ir1 C25 36.6(3) yes
C1 S1 Ir1 104.3(2) yes
C6 S2 C12 101.0(3) yes
C6 S2 Ir1 105.4(2) yes
C12 S2 Ir1 105.5(2) yes
C11 S3 Ir1 104.1(2) yes
C2 C1 C6 115.3(5) yes
C2 C1 S1 122.7(4) yes
C6 C1 S1 121.9(6) yes
C3 C2 S4 115.2(7) yes
C3 C2 C1 120.4(6) yes
S4 C2 C1 124.0(4) yes
C4 C3 H1 120(3) no
C4 C3 C2 123.0(9) yes
H1 C3 C2 116(3) no
C5 C4 C7 120.7(9) yes
C5 C4 C3 117.6(7) yes
C7 C4 C3 121(1) yes
C6 C5 H2 120.4(9) no
C6 C5 C4 119.2(7) yes
H2 C5 C4 120.4(7) no
S2 C6 C1 118.1(5) yes
S2 C6 C5 117.5(6) yes
C1 C6 C5 124.3(8) yes
C8 C7 C9 90(1) yes
C8 C7 C10 130(1) yes
C8 C7 C4 115(1) yes
C9 C7 C10 85(1) yes
C9 C7 C4 99(1) yes
C10 C7 C4 114(1) yes
H3 C8 H4 109(2) no
H3 C8 H5 109(1) no
H3 C8 C7 109(2) no
H4 C8 H5 109(3) no
H4 C8 C7 109(1) no
H5 C8 C7 109(2) no
H6 C9 H7 109(4) no
H6 C9 H8 109(2) no
H6 C9 C7 109(2) no
H7 C9 H8 109(2) no
H7 C9 C7 109(2) no
H8 C9 C7 109(3) no
H9 C10 H10 109(1) no
H9 C10 H11 109(1) no
H9 C10 C7 109(2) no
H10 C10 H11 109(2) no
H10 C10 C7 109(1) no
H11 C10 C7 109(1) no
C12 C11 C16 114.9(5) yes
C12 C11 S3 122.7(5) yes
C16 C11 S3 122.4(5) yes
C13 C12 S2 117.9(5) yes
C13 C12 C11 122.5(6) yes
S2 C12 C11 119.6(4) yes
C14 C13 H12 120(4) no
C14 C13 C12 122.0(6) yes
H12 C13 C12 117(4) no
C15 C14 C17 120.9(7) yes
C15 C14 C13 116.0(5) yes
C17 C14 C13 123.0(7) yes
C16 C15 H13 123(4) no
C16 C15 C14 122.0(7) yes
H13 C15 C14 113(5) no
C11 C16 C15 122.5(6) yes
C18 C17 C19 103(1) yes
C18 C17 C20 116(1) yes
C18 C17 C14 113.0(8) yes
C19 C17 C20 105(1) yes
C19 C17 C14 106.2(8) yes
C20 C17 C14 110(1) yes
H14 C18 H15 109(1) no
H14 C18 H16 109(1) no
H14 C18 C17 109(1) no
H15 C18 H16 109(1) no
H15 C18 C17 109(1) no
H16 C18 C17 109(1) no
H17 C19 H18 109(1) no
H17 C19 H19 109(1) no
H17 C19 C17 109(1) no
H18 C19 H19 109(1) no
H18 C19 C17 109(1) no
H19 C19 C17 109(1) no
H20 C20 H21 109(1) no
H20 C20 H22 109(1) no
H20 C20 C17 109(1) no
H21 C20 H22 109(2) no
H21 C20 C17 109(1) no
H22 C20 C17 109(1) no
C22 C21 C25 106.9(6) yes
C22 C21 C26 125.2(9) yes
C22 C21 Ir1 71.9(4) yes
C25 C21 C26 127(1) yes
C25 C21 Ir1 72.1(4) yes
C26 C21 Ir1 126.5(7) yes
C23 C22 C27 125(1) yes
C23 C22 Ir1 70.5(4) yes
C27 C22 Ir1 125.8(7) yes
C27 C22 C21 125.8(7) yes
C21 C22 C23 108.5(8) yes
C21 C22 Ir1 69.5(4) yes
C24 C23 C28 125.1(8) yes
C24 C23 Ir1 71.2(4) yes
C28 C23 Ir1 125.2(7) yes
C28 C23 C22 127(1) yes
C22 C23 C24 107.1(8) yes
C22 C23 Ir1 72.2(4) yes
C25 C24 C29 127(1) yes
C25 C24 Ir1 71.7(5) yes
C29 C24 Ir1 126.8(6) yes
C29 C24 C23 124.4(9) yes
C23 C24 C25 108.0(7) yes
C23 C24 Ir1 69.7(5) yes
C30 C25 Ir1 126.7(6) yes
C30 C25 C21 124.0(7) yes
C30 C25 C24 126.6(8) yes
C21 C25 Ir1 69.8(5) yes
C21 C25 C24 109.3(9) yes
C24 C25 Ir1 71.7(6) yes
H23 C26 H24 109(1) no
H23 C26 H25 109(1) no
H23 C26 C21 109(1) no
H24 C26 H25 109(1) no
H24 C26 C21 109(1) no
H25 C26 C21 109(1) no
H26 C27 H27 109(1) no
H26 C27 H28 109.5(8) no
H26 C27 C22 109(1) no
H27 C27 H28 109(1) no
H27 C27 C22 109.5(8) no
H28 C27 C22 109(1) no
H29 C28 H30 109(1) no
H29 C28 H31 109(1) no
H29 C28 C23 109(1) no
H30 C28 H31 109(1) no
H30 C28 C23 109.5(9) no
H31 C28 C23 109(1) no
H32 C29 H33 109.5(9) no
H32 C29 H34 109(1) no
H32 C29 C24 109(1) no
H33 C29 H34 109(1) no
H33 C29 C24 109.5(9) no
H34 C29 C24 109.5(8) no
H35 C30 H36 109(1) no
H35 C30 H37 109(1) no
H35 C30 C25 109(1) no
H36 C30 H37 109(1) no
H36 C30 C25 109(1) no
H37 C30 C25 109(1) no

loop_
_geom_bond_atom_site_label_1
_geom_bond_atom_site_label_2
_geom_bond_distance
_geom_bond_publ_flag
Ir1 S1 2.343(2) yes
Ir1 S2 2.291(1) yes
Ir1 S3 2.349(2) yes
Ir1 C21 2.186(7) yes
Ir1 C22 2.219(7) yes
Ir1 C23 2.197(7) yes
Ir1 C24 2.217(8) yes
Ir1 C25 2.22(1) yes
S1 C1 1.743(6) yes
S2 C6 1.797(9) yes
S2 C12 1.782(7) yes
S3 C11 1.733(5) yes
S4 C2 1.772(7) yes
C1 C2 1.41(1) yes
C1 C6 1.395(8) yes
C2 C3 1.387(9) yes
C3 C4 1.39(1) yes
C3 H1 0.9(1) no
C4 C5 1.39(1) yes
C4 C7 1.53(1) yes
C5 C6 1.399(9) yes
C5 H2 0.950(7) no
C7 C8 1.39(3) yes
C7 C9 1.81(4) yes
C7 C10 1.47(3) yes
C8 H3 0.95(2) no
C8 H4 0.95(3) no
C8 H5 0.95(2) no
C9 H6 0.95(4) no
C9 H7 0.95(2) no
C9 H8 0.95(4) no
C10 H9 0.95(1) no
C10 H10 0.95(2) no
C10 H11 0.95(2) no
C11 C12 1.404(9) yes
C11 C16 1.41(1) yes
C12 C13 1.394(8) yes
C13 C14 1.39(1) yes
C13 H12 0.99(8) no
C14 C15 1.40(1) yes
C14 C17 1.543(9) yes
C15 C16 1.383(8) yes
C15 H13 0.88(9) no
C17 C18 1.50(2) yes
C17 C19 1.61(2) yes
C17 C20 1.50(2) yes
C18 H14 0.95(2) no
C18 H15 0.95(2) no
C18 H16 0.95(1) no
C19 H17 0.95(2) no
C19 H18 0.95(1) no
C19 H19 0.95(2) no
C20 H20 0.95(1) no
C20 H21 0.95(2) no
C20 H22 0.95(2) no
C21 C22 1.45(1) yes
C21 C25 1.44(1) yes
C21 C26 1.51(1) yes
C22 C23 1.412(9) yes
C22 C27 1.50(2) yes
C23 C24 1.48(2) yes
C23 C28 1.51(2) yes
C24 C25 1.39(1) yes
C24 C29 1.52(1) yes
C25 C30 1.51(2) yes
C26 H23 0.95(2) no
C26 H24 0.95(1) no
C26 H25 0.95(1) no
C27 H26 0.95(1) no
C27 H27 0.95(1) no
C27 H28 0.95(1) no
C28 H29 0.95(2) no
C28 H30 0.95(1) no
C28 H31 0.95(1) no
C29 H32 0.95(1) no
C29 H33 0.95(1) no
C29 H34 0.95(1) no
C30 H35 0.95(1) no
C30 H36 0.95(1) no
C30 H37 0.95(1) no

loop_
_geom_torsion_atom_site_label_1
_geom_torsion_atom_site_label_2
_geom_torsion_atom_site_label_3
_geom_torsion_atom_site_label_4
_geom_torsion
_geom_torsion_publ_flag
S2 Ir1 S1 C1 16.1(2) yes
S3 Ir1 S1 C1 104.2(2) yes
C21 Ir1 S1 C1 -153.9(2) yes
C22 Ir1 S1 C1 -119.0(2) yes
C23 Ir1 S1 C1 -85.6(2) yes
C24 Ir1 S1 C1 -84.1(3) yes
C25 Ir1 S1 C1 -156.0(2) yes
S1 Ir1 S2 C6 -17.3(2) yes
S1 Ir1 S2 C12 89.1(3) yes
S3 Ir1 S2 C6 -106.5(2) yes
S3 Ir1 S2 C12 -0.2(3) yes
C21 Ir1 S2 C6 131.1(3) yes
C21 Ir1 S2 C12 -122.5(3) yes
C22 Ir1 S2 C6 70.8(2) yes
C22 Ir1 S2 C12 177.1(3) yes
C23 Ir1 S2 C6 91.5(2) yes
C23 Ir1 S2 C12 -162.2(3) yes
C24 Ir1 S2 C6 131.1(2) yes
C24 Ir1 S2 C12 -122.6(3) yes
C25 Ir1 S2 C6 157.5(2) yes
C25 Ir1 S2 C12 -96.2(3) yes
S1 Ir1 S3 C11 -84.7(3) yes
S2 Ir1 S3 C11 1.5(3) yes
C21 Ir1 S3 C11 166.0(3) yes
C22 Ir1 S3 C11 -175.6(3) yes
C23 Ir1 S3 C11 122.4(3) yes
C24 Ir1 S3 C11 100.4(3) yes
C25 Ir1 S3 C11 127.8(3) yes
S1 Ir1 C21 C22 66.6(5) yes
S1 Ir1 C21 C25 -178.2(4) yes
S1 Ir1 C21 C26 -54(1) yes
S2 Ir1 C21 C22 -79(1) yes
S2 Ir1 C21 C25 35(1) yes
S2 Ir1 C21 C26 159.3(8) yes
S3 Ir1 C21 C22 159.7(4) yes
S3 Ir1 C21 C25 -85.1(5) yes
S3 Ir1 C21 C26 38(1) yes
C22 Ir1 C21 C25 115.2(6) yes
C22 Ir1 C21 C26 -120(1) yes
C23 Ir1 C21 C22 -35.9(4) yes
C23 Ir1 C21 C25 79.3(4) yes
C23 Ir1 C21 C26 -156(1) yes
C24 Ir1 C21 C22 -79.7(4) yes
C24 Ir1 C21 C25 35.5(4) yes
C24 Ir1 C21 C26 159(1) yes
C25 Ir1 C21 C22 -115.2(6) yes
C25 Ir1 C21 C26 123(1) yes
S1 Ir1 C22 C21 -119.8(5) yes
S1 Ir1 C22 C23 120.7(6) yes
S1 Ir1 C22 C27 0.2(8) yes
S2 Ir1 C22 C21 154.2(4) yes
S2 Ir1 C22 C23 34.8(8) yes
S2 Ir1 C22 C27 -85.8(8) yes
S3 Ir1 C22 C21 -29.8(7) yes
S3 Ir1 C22 C23 -149.2(5) yes
S3 Ir1 C22 C27 90.2(9) yes
C21 Ir1 C22 C23 -119.4(8) yes
C21 Ir1 C22 C27 120.0(9) yes
C23 Ir1 C22 C21 119.4(7) yes
C23 Ir1 C22 C27 -120(1) yes
C24 Ir1 C22 C21 80.0(5) yes
C24 Ir1 C22 C23 -39.4(6) yes
C24 Ir1 C22 C27 -160.0(9) yes
C25 Ir1 C22 C21 38.8(4) yes
C25 Ir1 C22 C23 -80.7(6) yes
C25 Ir1 C22 C27 158.7(9) yes
S1 Ir1 C23 C22 -65.4(6) yes
S1 Ir1 C23 C24 178.7(3) yes
S1 Ir1 C23 C28 58.5(9) yes
S2 Ir1 C23 C22 -155.7(6) yes
S2 Ir1 C23 C24 88.5(4) yes
S2 Ir1 C23 C28 -31.8(9) yes
S3 Ir1 C23 C22 85.8(8) yes
S3 Ir1 C23 C24 -30.1(7) yes
S3 Ir1 C23 C28 -150.4(7) yes
C21 Ir1 C23 C22 37.1(6) yes
C21 Ir1 C23 C24 -78.7(4) yes
C21 Ir1 C23 C28 161.0(9) yes
C22 Ir1 C23 C24 -115.8(6) yes
C22 Ir1 C23 C28 123(1) yes
C24 Ir1 C23 C22 115.8(7) yes
C24 Ir1 C23 C28 -120.3(9) yes
C25 Ir1 C23 C22 79.8(6) yes
C25 Ir1 C23 C24 -36.1(3) yes
C25 Ir1 C23 C28 -156.3(9) yes
S1 Ir1 C24 C23 -2.3(6) yes
S1 Ir1 C24 C25 -120.3(5) yes
S1 Ir1 C24 C29 116(1) yes
S2 Ir1 C24 C23 -99.0(4) yes
S2 Ir1 C24 C25 143.0(4) yes
S2 Ir1 C24 C29 19(1) yes
S3 Ir1 C24 C23 168.0(3) yes
S3 Ir1 C24 C25 49.9(5) yes
S3 Ir1 C24 C29 -73(1) yes
C21 Ir1 C24 C23 81.1(4) yes
C21 Ir1 C24 C25 -37.0(4) yes
C21 Ir1 C24 C29 -160(1) yes
C22 Ir1 C24 C23 37.7(3) yes
C22 Ir1 C24 C25 -80.4(4) yes
C22 Ir1 C24 C29 156(1) yes
C23 Ir1 C24 C25 -118.0(5) yes
C23 Ir1 C24 C29 118(1) yes
C25 Ir1 C24 C23 118.0(5) yes
C25 Ir1 C24 C29 -123(1) yes
S1 Ir1 C25 C21 3.2(7) yes
S1 Ir1 C25 C24 122.7(4) yes
S1 Ir1 C25 C30 -114.8(7) yes
S2 Ir1 C25 C21 -167.1(4) yes
S2 Ir1 C25 C24 -47.5(6) yes
S2 Ir1 C25 C30 75.0(7) yes
S3 Ir1 C25 C21 101.0(5) yes
S3 Ir1 C25 C24 -139.5(5) yes
S3 Ir1 C25 C30 -17.0(7) yes
C21 Ir1 C25 C24 119.5(7) yes
C21 Ir1 C25 C30 -118.0(8) yes
C22 Ir1 C25 C21 -39.2(4) yes
C22 Ir1 C25 C24 80.4(5) yes
C22 Ir1 C25 C30 -157.1(7) yes
C23 Ir1 C25 C21 -81.1(5) yes
C23 Ir1 C25 C24 38.4(4) yes
C23 Ir1 C25 C30 160.9(7) yes
C24 Ir1 C25 C21 -119.5(6) yes
C24 Ir1 C25 C30 122.5(8) yes
Ir1 S1 C1 C2 168.2(5) yes
Ir1 S1 C1 C6 -11.8(6) yes
Ir1 S2 C6 C1 16.1(6) yes
Ir1 S2 C6 C5 -163.2(5) yes
C12 S2 C6 C1 -93.5(5) yes
C12 S2 C6 C5 87.2(6) yes
Ir1 S2 C12 C11 -1.7(7) yes
Ir1 S2 C12 C13 176.3(6) yes
C6 S2 C12 C11 107.8(6) yes
C6 S2 C12 C13 -74.2(6) yes
Ir1 S3 C11 C12 -3.3(7) yes
Ir1 S3 C11 C16 178.6(6) yes
S1 C1 C2 S4 -7.5(9) yes
S1 C1 C2 C3 -179.4(6) yes
C6 C1 C2 S4 172.5(5) yes
C6 C1 C2 C3 0(1) yes
S1 C1 C6 S2 -2.7(8) yes
S1 C1 C6 C5 176.5(6) yes
C2 C1 C6 S2 177.3(5) yes
C2 C1 C6 C5 -3(1) yes
S4 C2 C3 C4 -170.3(7) yes
S4 C2 C3 H1 11(5) no
C1 C2 C3 C4 2(1) yes
C1 C2 C3 H1 -175(355) no
C2 C3 C4 C5 -2(1) yes
C2 C3 C4 C7 176.5(9) yes
H1 C3 C4 C5 175(1) no
H1 C3 C4 C7 -5(1) no
C3 C4 C5 C6 0(1) yes
C3 C4 C5 H2 179(359) no
C7 C4 C5 C6 -179.3(7) yes
C7 C4 C5 H2 0(1) no
C3 C4 C7 C8 -32(2) yes
C3 C4 C7 C9 62(1) yes
C3 C4 C7 C10 152(1) yes
C5 C4 C7 C8 146(1) yes
C5 C4 C7 C9 -118(1) yes
C5 C4 C7 C10 -28(1) yes
C4 C5 C6 S2 -177.4(6) yes
C4 C5 C6 C1 3(1) yes
H2 C5 C6 S2 2(1) no
H2 C5 C6 C1 -176.6(9) no
C4 C7 C8 H3 -78(1) no
C4 C7 C8 H4 41(2) no
C4 C7 C8 H5 161(1) no
C9 C7 C8 H3 -179(508) no
C9 C7 C8 H4 -59(1) no
C9 C7 C8 H5 60(2) no
C10 C7 C8 H3 95(2) no
C10 C7 C8 H4 -144(1) no
C10 C7 C8 H5 -24(3) no
C4 C7 C9 H6 -66(2) no
C4 C7 C9 H7 173(2) no
C4 C7 C9 H8 53(2) no
C8 C7 C9 H6 49(2) no
C8 C7 C9 H7 -70(3) no
C8 C7 C9 H8 169(1) no
C10 C7 C9 H6 179(621) no
C10 C7 C9 H7 59(3) no
C10 C7 C9 H8 -60(1) no
C4 C7 C10 H9 -158(1) no
C4 C7 C10 H10 -38(2) no
C4 C7 C10 H11 81(1) no
C8 C7 C10 H9 27(2) no
C8 C7 C10 H10 147(1) no
C8 C7 C10 H11 -92(2) no
C9 C7 C10 H9 -59(1) no
C9 C7 C10 H10 60(1) no
C9 C7 C10 H11 -179(718) no
S3 C11 C12 S2 3(1) yes
S3 C11 C12 C13 -174.3(7) yes
C16 C11 C12 S2 -178.2(6) yes
C16 C11 C12 C13 3(1) yes
S3 C11 C16 C15 175.8(7) yes
C12 C11 C16 C15 -2(1) yes
S2 C12 C13 C14 178.8(8) yes
S2 C12 C13 H12 2(6) no
C11 C12 C13 C14 -3(1) yes
C11 C12 C13 H12 -179(359) no
C12 C13 C14 C15 0(1) yes
C12 C13 C14 C17 -176.9(9) yes
H12 C13 C14 C15 177(1) no
H12 C13 C14 C17 0(1) no
C13 C14 C15 C16 0(1) yes
C13 C14 C15 H13 -168(8) no
C17 C14 C15 C16 178.4(8) yes
C17 C14 C15 H13 8(8) no
C13 C14 C17 C18 0(1) yes
C13 C14 C17 C19 112(1) yes
C13 C14 C17 C20 -133(1) yes
C15 C14 C17 C18 -178(1) yes
C15 C14 C17 C19 -64(1) yes
C15 C14 C17 C20 49(1) yes
C14 C15 C16 C11 0(1) yes
H13 C15 C16 C11 168(1) no
C14 C17 C18 H14 -65(1) no
C14 C17 C18 H15 54(1) no
C14 C17 C18 H16 174(1) no
C19 C17 C18 H14 -179(622) no
C19 C17 C18 H15 -59(1) no
C19 C17 C18 H16 60(1) no
C20 C17 C18 H14 64(1) no
C20 C17 C18 H15 -175(1) no
C20 C17 C18 H16 -55(2) no
C14 C17 C19 H17 -59(1) no
C14 C17 C19 H18 -179(507) no
C14 C17 C19 H19 60(1) no
C18 C17 C19 H17 59(1) no
C18 C17 C19 H18 -60(1) no
C18 C17 C19 H19 179(622) no
C20 C17 C19 H17 -177(1) no
C20 C17 C19 H18 62(1) no
C20 C17 C19 H19 -57(1) no
C14 C17 C20 H20 -174(1) no
C14 C17 C20 H21 -54(2) no
C14 C17 C20 H22 65(1) no
C18 C17 C20 H20 54(2) no
C18 C17 C20 H21 174(1) no
C18 C17 C20 H22 -65(1) no
C19 C17 C20 H20 -60(1) no
C19 C17 C20 H21 59(1) no
C19 C17 C20 H22 179.7(9) no
Ir1 C21 C22 C23 60.0(6) yes
Ir1 C21 C22 C27 -120.0(9) yes
C25 C21 C22 Ir1 -64.1(5) yes
C25 C21 C22 C23 -4.2(9) yes
C25 C21 C22 C27 175.8(8) yes
C26 C21 C22 Ir1 122.4(8) yes
C26 C21 C22 C23 -177.7(7) yes
C26 C21 C22 C27 2(1) yes
Ir1 C21 C25 C24 -61.0(6) yes
Ir1 C21 C25 C30 121.3(9) yes
C22 C21 C25 Ir1 64.0(5) yes
C22 C21 C25 C24 3.0(9) yes
C22 C21 C25 C30 -174.6(8) yes
C26 C21 C25 Ir1 -122.7(8) yes
C26 C21 C25 C24 176.3(7) yes
C26 C21 C25 C30 -1(1) yes
Ir1 C21 C26 H23 -86(1) no
Ir1 C21 C26 H24 153(1) no
Ir1 C21 C26 H25 33(1) no
C22 C21 C26 H23 -179(508) no
C22 C21 C26 H24 60(1) no
C22 C21 C26 H25 -59(1) no
C25 C21 C26 H23 8(1) no
C25 C21 C26 H24 -111(1) no
C25 C21 C26 H25 128(1) no
Ir1 C22 C23 C24 63.1(6) yes
Ir1 C22 C23 C28 -121(1) yes
C21 C22 C23 Ir1 -59.4(6) yes
C21 C22 C23 C24 3.7(9) yes
C21 C22 C23 C28 179.5(9) yes
C27 C22 C23 Ir1 120.7(8) yes
C27 C22 C23 C24 -176.3(7) yes
C27 C22 C23 C28 0(1) yes
Ir1 C22 C27 H26 -89(1) no
Ir1 C22 C27 H27 30(1) no
Ir1 C22 C27 H28 150.3(9) no
C21 C22 C27 H26 0(1) no
C21 C22 C27 H27 119(1) no
C21 C22 C27 H28 -120(1) no
C23 C22 C27 H26 179.6(9) no
C23 C22 C27 H27 -60(1) no
C23 C22 C27 H28 59(1) no
Ir1 C23 C24 C25 61.8(6) yes
Ir1 C23 C24 C29 -121.4(8) yes
C22 C23 C24 Ir1 -63.7(5) yes
C22 C23 C24 C25 -1.9(9) yes
C22 C23 C24 C29 174.9(8) yes
C28 C23 C24 Ir1 120.4(7) yes
C28 C23 C24 C25 -177.8(7) yes
C28 C23 C24 C29 -1(1) yes
Ir1 C23 C28 H29 -34(1) no
Ir1 C23 C28 H30 -154.2(9) no
Ir1 C23 C28 H31 85(1) no
C22 C23 C28 H29 59(1) no
C22 C23 C28 H30 -60(1) no
C22 C23 C28 H31 179(804) no
C24 C23 C28 H29 -125(1) no
C24 C23 C28 H30 114(1) no
C24 C23 C28 H31 -5(1) no
Ir1 C24 C25 C21 59.9(6) yes
Ir1 C24 C25 C30 -122.6(9) yes
C23 C24 C25 Ir1 -60.6(5) yes
C23 C24 C25 C21 -0.7(9) yes
C23 C24 C25 C30 176.8(8) yes
C29 C24 C25 Ir1 122.8(8) yes
C29 C24 C25 C21 -177.3(7) yes
C29 C24 C25 C30 0(1) yes
Ir1 C24 C29 H32 -85(1) no
Ir1 C24 C29 H33 154.3(9) no
Ir1 C24 C29 H34 34(1) no
C23 C24 C29 H32 3(1) no
C23 C24 C29 H33 -116(1) no
C23 C24 C29 H34 123(1) no
C25 C24 C29 H32 179(508) no
C25 C24 C29 H33 59(1) no
C25 C24 C29 H34 -60(1) no
Ir1 C25 C30 H35 -154.2(6) no
Ir1 C25 C30 H36 -34(1) no
Ir1 C25 C30 H37 85(1) no
C21 C25 C30 H35 116.7(9) no
C21 C25 C30 H36 -123(1) no
C21 C25 C30 H37 -3(1) no
C24 C25 C30 H35 -60(1) no
C24 C25 C30 H36 59(1) no
C24 C25 C30 H37 179.6(8) no
